data_7007868
loop_
_publ_author_name
'Moxham, Gemma L.'
'Douglas, Thomas M.'
'Brayshaw, Simon K.'
'Kociok-K\"ohn, Gabriele'
'Lowe, John P.'
'Weller, Andrew S.'

_publ_section_title
;
 The role of halogenated carborane monoanions in olefin hydrogenation
 catalysed by cationic iridium phosphine complexes.
;
_journal_issue 46
_journal_name_full 'Dalton transactions (Cambridge, England : 2003)'
_journal_page_first 5492
_journal_page_last 5505
_journal_paper_doi 10.1039/b612049k
_journal_year 2006
_chemical_formula_moiety 'C17 H30 B11 I6 Ir P2'
_chemical_formula_sum 'C17 H30 B11 I6 Ir P2'
_chemical_formula_weight 1368.86
_chemical_name_common 8b
_chemical_name_systematic
;
?
;
_space_group_IT_number 14
_symmetry_cell_setting monoclinic
_symmetry_Int_Tables_number 14
_symmetry_space_group_name_Hall '-P 2ybc'
_symmetry_space_group_name_H-M 'P 1 21/c 1'
_atom_sites_solution_hydrogens geom
_atom_sites_solution_primary direct
_atom_sites_solution_secondary difmap
_audit_creation_method SHELXL-97
_cell_angle_alpha 90.00
_cell_angle_beta 105.9520(10)
_cell_angle_gamma 90.00
_cell_formula_units_Z 4
_cell_length_a 13.7370(2)
_cell_length_b 15.3900(2)
_cell_length_c 17.5500(3)
_cell_measurement_reflns_used 45680
_cell_measurement_temperature 150(2)
_cell_measurement_theta_max 30.508
_cell_measurement_theta_min 2.910
_cell_volume 3567.41(9)
_computing_cell_refinement 'HKL Scalepack (Otwinowski & Minor 1997)'
_computing_data_collection 'Collect, Nonius program suite version 1.9 (1997)'
_computing_data_reduction 'Denzo and Scalepack (Otwinowski & Minor, 1997)'
_computing_molecular_graphics 'ORTEP3 for Windows - L. J. Farrugia, J. Appl. Crystallogr. 1997, 30, 565'
_computing_publication_material 'SHELX97-2, G. M. Sheldrick'
_computing_structure_refinement
;
SHELX97-2 Program for Crystal Structure Analysis. G. M. Sheldrick,
Institut f. Anorg. Chemie der Universit\"at, Tammanstrasse 4,
D-3400 G\"ottingen, Germany, 1998.
;
_computing_structure_solution
;
SIR97- Altomare A., Burla M.C., Camalli M., Cascarano G.L., Giacovazzo C. ,
Guagliardi A., Moliterni A.G.G., Polidori G.,Spagna R.
(1999) J. Appl. Cryst. 32, 115-119.
;
_diffrn_ambient_temperature 150(2)
_diffrn_measured_fraction_theta_full 0.988
_diffrn_measured_fraction_theta_max 0.988
_diffrn_measurement_device_type 'Nonius Kappa CCD'
_diffrn_measurement_method '222 1.5 degree images with \f and \w scans'
_diffrn_radiation_monochromator graphite
_diffrn_radiation_source 'fine-focus sealed tube'
_diffrn_radiation_type MoK\a
_diffrn_radiation_wavelength 0.71073
_diffrn_reflns_av_R_equivalents 0.0559
_diffrn_reflns_av_sigmaI/netI 0.0428
_diffrn_reflns_limit_h_max 19
_diffrn_reflns_limit_h_min -19
_diffrn_reflns_limit_k_max 21
_diffrn_reflns_limit_k_min -21
_diffrn_reflns_limit_l_max 25
_diffrn_reflns_limit_l_min -23
_diffrn_reflns_number 30251
_diffrn_reflns_theta_full 30.49
_diffrn_reflns_theta_max 30.49
_diffrn_reflns_theta_min 2.91
_diffrn_standards_decay_% 0
_diffrn_standards_number 0
_exptl_absorpt_coefficient_mu 9.036
_exptl_absorpt_correction_T_max 0.0270
_exptl_absorpt_correction_T_min 0.0135
_exptl_absorpt_correction_type multi-scan
_exptl_absorpt_process_details
;
multi-scan from symmetry-related measurements
Sortav (Blessing 1995)
;
_exptl_crystal_colour colourless
_exptl_crystal_density_diffrn 2.549
_exptl_crystal_density_method 'not measured'
_exptl_crystal_description 'irregular shape'
_exptl_crystal_F_000 2448
_exptl_crystal_size_max 0.60
_exptl_crystal_size_mid 0.50
_exptl_crystal_size_min 0.40
_refine_diff_density_max 1.935
_refine_diff_density_min -1.699
_refine_diff_density_rms 0.197
_refine_ls_extinction_method none
_refine_ls_goodness_of_fit_ref 1.133
_refine_ls_hydrogen_treatment mixed
_refine_ls_matrix_type full
_refine_ls_number_parameters 346
_refine_ls_number_reflns 10736
_refine_ls_number_restraints 0
_refine_ls_restrained_S_all 1.133
_refine_ls_R_factor_all 0.0373
_refine_ls_R_factor_gt 0.0344
_refine_ls_shift/su_max 0.002
_refine_ls_shift/su_mean 0.000
_refine_ls_structure_factor_coef Fsqd
_refine_ls_weighting_details 'calc w=1/[\s^2^(Fo^2^)+(0.0343P)^2^+7.4152P] where P=(Fo^2^+2Fc^2^)/3'
_refine_ls_weighting_scheme calc
_refine_ls_wR_factor_gt 0.0851
_refine_ls_wR_factor_ref 0.0870
_reflns_number_gt 10013
_reflns_number_total 10736
_reflns_threshold_expression >2sigma(I)
_cod_data_source_file b612049k.txt
_cod_data_source_block k05asw9
_cod_database_code 7007868

loop_
_symmetry_equiv_pos_as_xyz
'x, y, z'
'-x, y+1/2, -z+1/2'
'-x, -y, -z'
'x, -y-1/2, z-1/2'

loop_
_atom_site_label
_atom_site_type_symbol
_atom_site_fract_x
_atom_site_fract_y
_atom_site_fract_z
_atom_site_U_iso_or_equiv
_atom_site_adp_type
_atom_site_occupancy
_atom_site_symmetry_multiplicity
_atom_site_calc_flag
_atom_site_refinement_flags
_atom_site_disorder_assembly
_atom_site_disorder_group
Ir Ir 0.291667(12) 0.393531(10) 0.853102(8) 0.02635(5) Uani 1 1 d . . .
H1A H 0.398(5) 0.349(5) 0.893(4) 0.054(18) Uiso 1 1 d . . .
H1B H 0.247(8) 0.307(8) 0.802(6) 0.11(3) Uiso 1 1 d . . .
I8 I 0.11255(2) 0.48168(2) 0.788441(16) 0.03262(6) Uani 1 1 d . . .
I12 I 0.12658(2) 0.59656(2) 0.999853(17) 0.03344(7) Uani 1 1 d . . .
I7 I 0.383457(18) 0.541764(17) 0.929491(15) 0.02835(6) Uani 1 1 d . . .
I11 I 0.35555(2) 0.77288(2) 1.043361(18) 0.03856(7) Uani 1 1 d . . .
I10 I 0.06140(3) 0.85660(2) 0.95767(2) 0.04317(8) Uani 1 1 d . . .
I9 I -0.08945(2) 0.67280(3) 0.79920(2) 0.04835(9) Uani 1 1 d . . .
P1 P 0.34707(9) 0.40021(8) 0.74098(6) 0.0328(2) Uani 1 1 d . . .
P2 P 0.24519(8) 0.33274(7) 0.95734(6) 0.02883(19) Uani 1 1 d . . .
C2 C 0.4610(3) 0.4602(3) 0.7415(2) 0.0292(7) Uani 1 1 d . . .
C3 C 0.5519(4) 0.4366(3) 0.7955(3) 0.0377(9) Uani 1 1 d . . .
H3 H 0.5520 0.3936 0.8343 0.045 Uiso 1 1 calc R . .
C4 C 0.6418(4) 0.4750(4) 0.7932(3) 0.0457(12) Uani 1 1 d . . .
H4 H 0.7037 0.4566 0.8288 0.055 Uiso 1 1 calc R . .
C5 C 0.6415(4) 0.5406(4) 0.7388(3) 0.0487(13) Uani 1 1 d . . .
H5 H 0.7033 0.5674 0.7374 0.058 Uiso 1 1 calc R . .
C6 C 0.5525(4) 0.5666(4) 0.6870(3) 0.0434(11) Uani 1 1 d . . .
H6 H 0.5526 0.6120 0.6504 0.052 Uiso 1 1 calc R . .
C7 C 0.4618(4) 0.5271(3) 0.6877(3) 0.0345(9) Uani 1 1 d . . .
H7 H 0.4003 0.5456 0.6517 0.041 Uiso 1 1 calc R . .
C8 C 0.3837(5) 0.2916(4) 0.7180(4) 0.0507(14) Uani 1 1 d . . .
H8A H 0.3247 0.2532 0.7070 0.076 Uiso 1 1 calc R . .
H8B H 0.4365 0.2691 0.7632 0.076 Uiso 1 1 calc R . .
H8C H 0.4097 0.2943 0.6713 0.076 Uiso 1 1 calc R . .
C9 C 0.2551(4) 0.4300(5) 0.6494(3) 0.0508(14) Uani 1 1 d . . .
H9A H 0.2359 0.4910 0.6519 0.076 Uiso 1 1 calc R . .
H9B H 0.1949 0.3932 0.6416 0.076 Uiso 1 1 calc R . .
H9C H 0.2846 0.4218 0.6050 0.076 Uiso 1 1 calc R . .
C10 C 0.2810(4) 0.2188(3) 0.9667(2) 0.0317(8) Uani 1 1 d . . .
C11 C 0.3814(4) 0.1950(3) 1.0025(3) 0.0373(9) Uani 1 1 d . . .
H11 H 0.4300 0.2387 1.0239 0.045 Uiso 1 1 calc R . .
C12 C 0.4113(5) 0.1088(4) 1.0074(4) 0.0468(12) Uani 1 1 d . . .
H12 H 0.4796 0.0938 1.0326 0.056 Uiso 1 1 calc R . .
C13 C 0.3413(5) 0.0444(3) 0.9755(3) 0.0480(13) Uani 1 1 d . . .
H13 H 0.3618 -0.0147 0.9785 0.058 Uiso 1 1 calc R . .
C14 C 0.2418(5) 0.0664(3) 0.9394(3) 0.0488(13) Uani 1 1 d . . .
H14 H 0.1941 0.0222 0.9174 0.059 Uiso 1 1 calc R . .
C15 C 0.2110(4) 0.1532(3) 0.9351(3) 0.0388(10) Uani 1 1 d . . .
H15 H 0.1422 0.1678 0.9107 0.047 Uiso 1 1 calc R . .
C16 C 0.3003(4) 0.3756(3) 1.0562(3) 0.0393(10) Uani 1 1 d . . .
H16A H 0.2709 0.3457 1.0939 0.059 Uiso 1 1 calc R . .
H16B H 0.2861 0.4380 1.0568 0.059 Uiso 1 1 calc R . .
H16C H 0.3737 0.3663 1.0714 0.059 Uiso 1 1 calc R . .
C17 C 0.1104(4) 0.3306(4) 0.9508(3) 0.0435(11) Uani 1 1 d . . .
H17A H 0.0732 0.3036 0.9006 0.065 Uiso 1 1 calc R . .
H17B H 0.0859 0.3901 0.9530 0.065 Uiso 1 1 calc R . .
H17C H 0.0995 0.2969 0.9951 0.065 Uiso 1 1 calc R . .
C1 C 0.2218(4) 0.7696(3) 0.7631(3) 0.0371(9) Uani 1 1 d . . .
H1 H 0.2418 0.8054 0.7139 0.044 Uiso 1 1 calc R . .
B2 B 0.3193(4) 0.7410(3) 0.8425(3) 0.0337(9) Uani 1 1 d . . .
H2 H 0.4015 0.7547 0.8497 0.040 Uiso 1 1 calc R . .
B3 B 0.2519(4) 0.6626(3) 0.7725(3) 0.0323(9) Uani 1 1 d . . .
H3A H 0.2895 0.6253 0.7337 0.039 Uiso 1 1 calc R . .
B4 B 0.1249(4) 0.6976(4) 0.7369(3) 0.0360(10) Uani 1 1 d . . .
H4A H 0.0791 0.6831 0.6749 0.043 Uiso 1 1 calc R . .
B5 B 0.1127(4) 0.7988(4) 0.7839(3) 0.0398(11) Uani 1 1 d . . .
H5A H 0.0593 0.8505 0.7524 0.048 Uiso 1 1 calc R . .
B6 B 0.2325(4) 0.8256(4) 0.8491(3) 0.0379(10) Uani 1 1 d . . .
H6A H 0.2578 0.8948 0.8604 0.046 Uiso 1 1 calc R . .
B7 B 0.2769(3) 0.6440(3) 0.8759(3) 0.0277(8) Uani 1 1 d . . .
B8 B 0.1579(3) 0.6164(3) 0.8117(3) 0.0293(8) Uani 1 1 d . . .
B9 B 0.0703(4) 0.6999(4) 0.8180(3) 0.0339(9) Uani 1 1 d . . .
B10 B 0.1361(4) 0.7798(3) 0.8875(3) 0.0331(9) Uani 1 1 d . . .
B11 B 0.2652(3) 0.7442(3) 0.9240(3) 0.0293(8) Uani 1 1 d . . .
B12 B 0.1642(3) 0.6662(3) 0.9056(3) 0.0288(8) Uani 1 1 d . . .

loop_
_atom_site_aniso_label
_atom_site_aniso_U_11
_atom_site_aniso_U_22
_atom_site_aniso_U_33
_atom_site_aniso_U_23
_atom_site_aniso_U_13
_atom_site_aniso_U_12
Ir 0.03060(8) 0.02425(8) 0.02508(7) -0.00073(5) 0.00912(5) -0.00285(5)
I8 0.02792(12) 0.03320(14) 0.03316(12) -0.00129(10) 0.00236(9) -0.00486(10)
I12 0.03350(13) 0.03365(14) 0.03539(13) 0.00475(10) 0.01321(10) 0.00063(10)
I7 0.02432(11) 0.02460(12) 0.03275(12) -0.00040(9) 0.00214(9) 0.00120(8)
I11 0.03705(15) 0.03375(15) 0.04141(15) -0.00625(11) 0.00497(11) -0.00426(11)
I10 0.04461(17) 0.03538(16) 0.05425(18) 0.00097(13) 0.02156(14) 0.00902(12)
I9 0.02478(13) 0.0644(2) 0.05092(18) -0.00006(16) 0.00213(12) 0.00573(13)
P1 0.0387(6) 0.0348(6) 0.0270(5) -0.0037(4) 0.0125(4) -0.0072(4)
P2 0.0344(5) 0.0261(5) 0.0285(4) 0.0004(4) 0.0128(4) -0.0003(4)
C2 0.0320(18) 0.0291(19) 0.0278(17) 0.0005(14) 0.0102(14) -0.0004(15)
C3 0.044(2) 0.036(2) 0.0308(19) -0.0002(17) 0.0068(17) 0.0032(19)
C4 0.036(2) 0.055(3) 0.042(2) -0.018(2) 0.0037(18) 0.001(2)
C5 0.040(2) 0.057(3) 0.052(3) -0.020(3) 0.019(2) -0.019(2)
C6 0.052(3) 0.040(3) 0.042(2) -0.004(2) 0.018(2) -0.012(2)
C7 0.040(2) 0.034(2) 0.0308(18) 0.0032(16) 0.0121(16) -0.0019(17)
C8 0.073(4) 0.035(3) 0.056(3) -0.014(2) 0.038(3) -0.014(2)
C9 0.040(3) 0.084(5) 0.028(2) -0.004(2) 0.0095(18) -0.011(3)
C10 0.045(2) 0.0259(19) 0.0284(17) 0.0018(14) 0.0180(16) 0.0007(16)
C11 0.041(2) 0.034(2) 0.042(2) 0.0030(18) 0.0200(19) 0.0017(18)
C12 0.054(3) 0.042(3) 0.054(3) 0.011(2) 0.030(2) 0.015(2)
C13 0.079(4) 0.028(2) 0.048(3) 0.005(2) 0.035(3) 0.010(2)
C14 0.079(4) 0.028(2) 0.045(3) -0.007(2) 0.026(3) -0.007(2)
C15 0.052(3) 0.031(2) 0.033(2) -0.0025(17) 0.0106(18) -0.0063(19)
C16 0.056(3) 0.032(2) 0.0294(19) -0.0012(17) 0.0115(18) 0.001(2)
C17 0.044(3) 0.038(3) 0.055(3) 0.007(2) 0.024(2) 0.001(2)
C1 0.044(2) 0.031(2) 0.038(2) 0.0078(17) 0.0145(18) 0.0039(18)
B2 0.035(2) 0.028(2) 0.041(2) 0.0048(18) 0.0149(19) -0.0010(18)
B3 0.036(2) 0.028(2) 0.033(2) 0.0045(17) 0.0086(17) 0.0018(17)
B4 0.041(3) 0.036(3) 0.030(2) 0.0072(19) 0.0080(18) 0.006(2)
B5 0.039(3) 0.042(3) 0.038(2) 0.010(2) 0.010(2) 0.011(2)
B6 0.039(3) 0.029(2) 0.048(3) 0.004(2) 0.016(2) 0.0025(19)
B7 0.0231(18) 0.028(2) 0.0308(19) 0.0031(16) 0.0058(15) -0.0007(15)
B8 0.0263(19) 0.031(2) 0.0292(19) 0.0035(17) 0.0047(15) 0.0004(16)
B9 0.026(2) 0.036(2) 0.036(2) 0.0032(19) 0.0018(17) 0.0052(17)
B10 0.033(2) 0.032(2) 0.035(2) 0.0043(18) 0.0110(18) 0.0052(18)
B11 0.0279(19) 0.023(2) 0.037(2) -0.0021(16) 0.0092(16) -0.0003(15)
B12 0.0261(19) 0.027(2) 0.034(2) 0.0026(17) 0.0094(16) 0.0024(15)

loop_
_atom_type_symbol
_atom_type_description
_atom_type_scat_dispersion_real
_atom_type_scat_dispersion_imag
_atom_type_scat_source
C C 0.0033 0.0016 'International Tables Vol C Tables 4.2.6.8 and 6.1.1.4'
H H 0.0000 0.0000 'International Tables Vol C Tables 4.2.6.8 and 6.1.1.4'
B B 0.0013 0.0007 'International Tables Vol C Tables 4.2.6.8 and 6.1.1.4'
I I -0.4742 1.8119 'International Tables Vol C Tables 4.2.6.8 and 6.1.1.4'
P P 0.1023 0.0942 'International Tables Vol C Tables 4.2.6.8 and 6.1.1.4'
Ir Ir -1.4442 7.9887 'International Tables Vol C Tables 4.2.6.8 and 6.1.1.4'

loop_
_geom_angle_atom_site_label_1
_geom_angle_atom_site_label_2
_geom_angle_atom_site_label_3
_geom_angle
_geom_angle_site_symmetry_1
_geom_angle_site_symmetry_3
_geom_angle_publ_flag
P2 Ir P1 158.46(4) . . ?
P2 Ir I8 96.66(3) . . ?
P1 Ir I8 95.35(3) . . ?
P2 Ir I7 98.01(3) . . ?
P1 Ir I7 99.43(3) . . ?
I8 Ir I7 91.715(9) . . ?
P2 Ir H1A 84(2) . . ?
P1 Ir H1A 85(2) . . ?
I8 Ir H1A 176(3) . . ?
I7 Ir H1A 84(3) . . ?
P2 Ir H1B 87(4) . . ?
P1 Ir H1B 75(3) . . ?
I8 Ir H1B 91(4) . . ?
I7 Ir H1B 174(3) . . ?
H1A Ir H1B 93(4) . . ?
B8 I8 Ir 102.37(12) . . ?
B7 I7 Ir 102.94(12) . . ?
C9 P1 C2 105.4(2) . . ?
C9 P1 C8 101.7(3) . . ?
C2 P1 C8 100.2(2) . . ?
C9 P1 Ir 117.22(18) . . ?
C2 P1 Ir 120.44(13) . . ?
C8 P1 Ir 108.98(18) . . ?
C16 P2 C10 103.5(2) . . ?
C16 P2 C17 102.5(3) . . ?
C10 P2 C17 103.5(2) . . ?
C16 P2 Ir 118.62(18) . . ?
C10 P2 Ir 109.72(13) . . ?
C17 P2 Ir 117.18(18) . . ?
C3 C2 C7 118.6(4) . . ?
C3 C2 P1 118.8(3) . . ?
C7 C2 P1 122.6(3) . . ?
C4 C3 C2 120.8(5) . . ?
C4 C3 H3 119.6 . . ?
C2 C3 H3 119.6 . . ?
C3 C4 C5 119.9(5) . . ?
C3 C4 H4 120.1 . . ?
C5 C4 H4 120.1 . . ?
C6 C5 C4 120.1(5) . . ?
C6 C5 H5 119.9 . . ?
C4 C5 H5 119.9 . . ?
C5 C6 C7 120.5(5) . . ?
C5 C6 H6 119.8 . . ?
C7 C6 H6 119.8 . . ?
C6 C7 C2 120.1(5) . . ?
C6 C7 H7 119.9 . . ?
C2 C7 H7 119.9 . . ?
P1 C8 H8A 109.5 . . ?
P1 C8 H8B 109.5 . . ?
H8A C8 H8B 109.5 . . ?
P1 C8 H8C 109.5 . . ?
H8A C8 H8C 109.5 . . ?
H8B C8 H8C 109.5 . . ?
P1 C9 H9A 109.5 . . ?
P1 C9 H9B 109.5 . . ?
H9A C9 H9B 109.5 . . ?
P1 C9 H9C 109.5 . . ?
H9A C9 H9C 109.5 . . ?
H9B C9 H9C 109.5 . . ?
C11 C10 C15 118.4(4) . . ?
C11 C10 P2 120.2(4) . . ?
C15 C10 P2 121.3(4) . . ?
C12 C11 C10 121.2(5) . . ?
C12 C11 H11 119.4 . . ?
C10 C11 H11 119.4 . . ?
C11 C12 C13 119.9(5) . . ?
C11 C12 H12 120.0 . . ?
C13 C12 H12 120.0 . . ?
C14 C13 C12 119.9(5) . . ?
C14 C13 H13 120.0 . . ?
C12 C13 H13 120.0 . . ?
C13 C14 C15 120.4(5) . . ?
C13 C14 H14 119.8 . . ?
C15 C14 H14 119.8 . . ?
C14 C15 C10 120.2(5) . . ?
C14 C15 H15 119.9 . . ?
C10 C15 H15 119.9 . . ?
P2 C16 H16A 109.5 . . ?
P2 C16 H16B 109.5 . . ?
H16A C16 H16B 109.5 . . ?
P2 C16 H16C 109.5 . . ?
H16A C16 H16C 109.5 . . ?
H16B C16 H16C 109.5 . . ?
P2 C17 H17A 109.5 . . ?
P2 C17 H17B 109.5 . . ?
H17A C17 H17B 109.5 . . ?
P2 C17 H17C 109.5 . . ?
H17A C17 H17C 109.5 . . ?
H17B C17 H17C 109.5 . . ?
B3 C1 B4 62.9(3) . . ?
B3 C1 B5 116.2(4) . . ?
B4 C1 B5 63.7(3) . . ?
B3 C1 B2 63.5(3) . . ?
B4 C1 B2 115.8(4) . . ?
B5 C1 B2 115.7(4) . . ?
B3 C1 B6 116.4(4) . . ?
B4 C1 B6 116.0(4) . . ?
B5 C1 B6 62.8(3) . . ?
B2 C1 B6 63.3(3) . . ?
B3 C1 H1 116.7 . . ?
B4 C1 H1 117.0 . . ?
B5 C1 H1 116.9 . . ?
B2 C1 H1 117.0 . . ?
B6 C1 H1 116.9 . . ?
C1 B2 B7 103.5(4) . . ?
C1 B2 B11 104.0(3) . . ?
B7 B2 B11 60.5(3) . . ?
C1 B2 B3 58.0(3) . . ?
B7 B2 B3 60.1(3) . . ?
B11 B2 B3 108.6(3) . . ?
C1 B2 B6 58.5(3) . . ?
B7 B2 B6 107.9(3) . . ?
B11 B2 B6 59.8(3) . . ?
B3 B2 B6 107.9(4) . . ?
C1 B2 H2 125.8 . . ?
B7 B2 H2 122.5 . . ?
B11 B2 H2 122.2 . . ?
B3 B2 H2 121.4 . . ?
B6 B2 H2 121.5 . . ?
C1 B3 B4 58.6(3) . . ?
C1 B3 B8 104.1(4) . . ?
B4 B3 B8 60.3(3) . . ?
C1 B3 B7 103.3(3) . . ?
B4 B3 B7 107.7(3) . . ?
B8 B3 B7 59.7(3) . . ?
C1 B3 B2 58.5(3) . . ?
B4 B3 B2 108.2(4) . . ?
B8 B3 B2 107.4(3) . . ?
B7 B3 B2 59.2(3) . . ?
C1 B3 H3A 125.4 . . ?
B4 B3 H3A 121.1 . . ?
B8 B3 H3A 122.5 . . ?
B7 B3 H3A 123.2 . . ?
B2 B3 H3A 121.7 . . ?
C1 B4 B3 58.5(3) . . ?
C1 B4 B8 103.7(3) . . ?
B3 B4 B8 59.9(3) . . ?
C1 B4 B9 104.0(4) . . ?
B3 B4 B9 108.4(3) . . ?
B8 B4 B9 60.2(3) . . ?
C1 B4 B5 58.2(3) . . ?
B3 B4 B5 108.1(4) . . ?
B8 B4 B5 108.0(4) . . ?
B9 B4 B5 60.1(3) . . ?
C1 B4 H4A 125.6 . . ?
B3 B4 H4A 121.2 . . ?
B8 B4 H4A 122.6 . . ?
B9 B4 H4A 122.2 . . ?
B5 B4 H4A 121.4 . . ?
C1 B5 B6 58.9(3) . . ?
C1 B5 B10 104.7(4) . . ?
B6 B5 B10 60.3(3) . . ?
C1 B5 B9 103.6(4) . . ?
B6 B5 B9 108.1(4) . . ?
B10 B5 B9 60.3(3) . . ?
C1 B5 B4 58.1(3) . . ?
B6 B5 B4 108.1(4) . . ?
B10 B5 B4 108.3(4) . . ?
B9 B5 B4 59.7(3) . . ?
C1 B5 H5A 125.4 . . ?
B6 B5 H5A 121.1 . . ?
B10 B5 H5A 122.0 . . ?
B9 B5 H5A 122.8 . . ?
B4 B5 H5A 121.6 . . ?
C1 B6 B5 58.3(3) . . ?
C1 B6 B11 103.8(4) . . ?
B5 B6 B11 108.2(4) . . ?
C1 B6 B10 103.9(4) . . ?
B5 B6 B10 60.0(3) . . ?
B11 B6 B10 60.5(3) . . ?
C1 B6 B2 58.2(3) . . ?
B5 B6 B2 107.7(4) . . ?
B11 B6 B2 59.9(3) . . ?
B10 B6 B2 108.2(4) . . ?
C1 B6 H6A 125.7 . . ?
B5 B6 H6A 121.5 . . ?
B11 B6 H6A 122.3 . . ?
B10 B6 H6A 122.2 . . ?
B2 B6 H6A 121.6 . . ?
B2 B7 B8 109.0(3) . . ?
B2 B7 B3 60.7(3) . . ?
B8 B7 B3 60.0(3) . . ?
B2 B7 B11 60.4(3) . . ?
B8 B7 B11 108.8(3) . . ?
B3 B7 B11 109.0(3) . . ?
B2 B7 B12 109.1(3) . . ?
B8 B7 B12 60.7(3) . . ?
B3 B7 B12 109.0(3) . . ?
B11 B7 B12 60.2(3) . . ?
B2 B7 I7 120.8(3) . . ?
B8 B7 I7 119.7(3) . . ?
B3 B7 I7 118.4(3) . . ?
B11 B7 I7 123.9(3) . . ?
B12 B7 I7 122.8(3) . . ?
B7 B8 B3 60.3(3) . . ?
B7 B8 B4 107.8(4) . . ?
B3 B8 B4 59.8(3) . . ?
B7 B8 B9 108.0(3) . . ?
B3 B8 B9 108.1(4) . . ?
B4 B8 B9 60.0(3) . . ?
B7 B8 B12 60.6(3) . . ?
B3 B8 B12 109.2(3) . . ?
B4 B8 B12 108.4(4) . . ?
B9 B8 B12 60.0(3) . . ?
B7 B8 I8 121.2(3) . . ?
B3 B8 I8 120.9(3) . . ?
B4 B8 I8 122.1(3) . . ?
B9 B8 I8 122.4(3) . . ?
B12 B8 I8 121.2(3) . . ?
B4 B9 B8 59.8(3) . . ?
B4 B9 B5 60.2(3) . . ?
B8 B9 B5 107.8(4) . . ?
B4 B9 B12 108.6(3) . . ?
B8 B9 B12 60.4(3) . . ?
B5 B9 B12 108.1(4) . . ?
B4 B9 B10 108.3(4) . . ?
B8 B9 B10 108.3(3) . . ?
B5 B9 B10 59.7(3) . . ?
B12 B9 B10 60.3(3) . . ?
B4 B9 I9 120.4(3) . . ?
B8 B9 I9 121.6(3) . . ?
B5 B9 I9 121.4(3) . . ?
B12 B9 I9 122.3(3) . . ?
B10 B9 I9 122.4(3) . . ?
B5 B10 B6 59.7(3) . . ?
B5 B10 B9 60.1(3) . . ?
B6 B10 B9 107.5(4) . . ?
B5 B10 B11 107.3(3) . . ?
B6 B10 B11 59.6(3) . . ?
B9 B10 B11 107.2(3) . . ?
B5 B10 B12 108.0(4) . . ?
B6 B10 B12 107.8(3) . . ?
B9 B10 B12 59.8(3) . . ?
B11 B10 B12 59.9(3) . . ?
B5 B10 I10 120.8(3) . . ?
B6 B10 I10 121.1(3) . . ?
B9 B10 I10 122.3(3) . . ?
B11 B10 I10 122.8(3) . . ?
B12 B10 I10 122.9(3) . . ?
B6 B11 B2 60.3(3) . . ?
B6 B11 B7 107.3(3) . . ?
B2 B11 B7 59.1(3) . . ?
B6 B11 B12 108.2(3) . . ?
B2 B11 B12 108.0(3) . . ?
B7 B11 B12 60.2(3) . . ?
B6 B11 B10 59.9(3) . . ?
B2 B11 B10 108.1(3) . . ?
B7 B11 B10 107.7(3) . . ?
B12 B11 B10 60.1(3) . . ?
B6 B11 I11 122.1(3) . . ?
B2 B11 I11 121.8(3) . . ?
B7 B11 I11 122.0(3) . . ?
B12 B11 I11 121.2(3) . . ?
B10 B11 I11 121.9(3) . . ?
B9 B12 B11 107.3(3) . . ?
B9 B12 B7 106.2(3) . . ?
B11 B12 B7 59.6(3) . . ?
B9 B12 B8 59.6(3) . . ?
B11 B12 B8 106.8(3) . . ?
B7 B12 B8 58.7(3) . . ?
B9 B12 B10 59.9(3) . . ?
B11 B12 B10 60.0(3) . . ?
B7 B12 B10 107.0(3) . . ?
B8 B12 B10 107.3(3) . . ?
B9 B12 I12 122.5(3) . . ?
B11 B12 I12 122.2(3) . . ?
B7 B12 I12 122.5(3) . . ?
B8 B12 I12 122.1(3) . . ?
B10 B12 I12 122.4(3) . . ?

loop_
_geom_bond_atom_site_label_1
_geom_bond_atom_site_label_2
_geom_bond_distance
_geom_bond_site_symmetry_2
_geom_bond_publ_flag
Ir P2 2.2960(10) . ?
Ir P1 2.2989(11) . ?
Ir I8 2.7654(3) . ?
Ir I7 2.7681(3) . ?
Ir H1A 1.59(7) . ?
Ir H1B 1.63(11) . ?
I8 B8 2.171(5) . ?
I12 B12 2.149(5) . ?
I7 B7 2.179(5) . ?
I11 B11 2.167(5) . ?
I10 B10 2.159(5) . ?
I9 B9 2.169(5) . ?
P1 C9 1.810(5) . ?
P1 C2 1.814(4) . ?
P1 C8 1.822(6) . ?
P2 C16 1.816(5) . ?
P2 C10 1.817(5) . ?
P2 C17 1.824(5) . ?
C2 C3 1.392(6) . ?
C2 C7 1.399(6) . ?
C3 C4 1.379(8) . ?
C3 H3 0.9500 . ?
C4 C5 1.390(9) . ?
C4 H4 0.9500 . ?
C5 C6 1.367(8) . ?
C5 H5 0.9500 . ?
C6 C7 1.389(7) . ?
C6 H6 0.9500 . ?
C7 H7 0.9500 . ?
C8 H8A 0.9800 . ?
C8 H8B 0.9800 . ?
C8 H8C 0.9800 . ?
C9 H9A 0.9800 . ?
C9 H9B 0.9800 . ?
C9 H9C 0.9800 . ?
C10 C11 1.398(7) . ?
C10 C15 1.399(7) . ?
C11 C12 1.383(7) . ?
C11 H11 0.9500 . ?
C12 C13 1.387(9) . ?
C12 H12 0.9500 . ?
C13 C14 1.381(9) . ?
C13 H13 0.9500 . ?
C14 C15 1.399(7) . ?
C14 H14 0.9500 . ?
C15 H15 0.9500 . ?
C16 H16A 0.9800 . ?
C16 H16B 0.9800 . ?
C16 H16C 0.9800 . ?
C17 H17A 0.9800 . ?
C17 H17B 0.9800 . ?
C17 H17C 0.9800 . ?
C1 B3 1.694(7) . ?
C1 B4 1.696(8) . ?
C1 B5 1.699(7) . ?
C1 B2 1.704(7) . ?
C1 B6 1.710(8) . ?
C1 H1 1.1200 . ?
B2 B7 1.760(7) . ?
B2 B11 1.784(7) . ?
B2 B3 1.788(8) . ?
B2 B6 1.792(8) . ?
B2 H2 1.1200 . ?
B3 B4 1.768(7) . ?
B3 B8 1.770(7) . ?
B3 B7 1.776(7) . ?
B3 H3A 1.1200 . ?
B4 B8 1.778(7) . ?
B4 B9 1.780(8) . ?
B4 B5 1.791(9) . ?
B4 H4A 1.1200 . ?
B5 B6 1.777(8) . ?
B5 B10 1.781(7) . ?
B5 B9 1.789(8) . ?
B5 H5A 1.1200 . ?
B6 B11 1.782(7) . ?
B6 B10 1.787(8) . ?
B6 H6A 1.1200 . ?
B7 B8 1.764(6) . ?
B7 B11 1.785(7) . ?
B7 B12 1.797(6) . ?
B8 B9 1.785(7) . ?
B8 B12 1.799(7) . ?
B9 B12 1.791(7) . ?
B9 B10 1.792(8) . ?
B10 B11 1.798(7) . ?
B10 B12 1.801(7) . ?
B11 B12 1.797(7) . ?
